data_7204176
loop_
_publ_author_name
'Sekizaki, Shuichi'
'Tada, Chiyoko'
'Yamochi, Hideki'
'Saito, Gunzi'

_publ_section_title
;
 Structural aspects of a series of cation radical salts of
 tetrathiotetracene (TTT) with 2-alkoxy-1,1,3,3-tetracyanoallyl anions
 (RO-TCA--; R&#x00A0;=&#x00A0;Me, Et, Prn, Bun)
;
_journal_issue 9
_journal_name_full 'Journal of Materials Chemistry'
_journal_page_first 2293
_journal_paper_doi 10.1039/b105340j
_journal_volume 11
_journal_year 2001
_chemical_compound_source 'Local laboratory'
_chemical_formula_moiety 'C18 H8 S4 1+,C7 H3 N4 O1 1-'
_chemical_formula_sum 'C25 H11 N4 O S4'
_chemical_formula_weight 511.65
_space_group_IT_number 14
_symmetry_cell_setting monoclinic
_symmetry_space_group_name_Hall '-P 2yn'
_symmetry_space_group_name_H-M 'P 1 21/n 1'
_atom_type_scat_source 'International Tables (1974)'
_cell_angle_alpha 90.000000(0)
_cell_angle_beta 101.47(1)
_cell_angle_gamma 90.000000(0)
_cell_formula_units_Z 4
_cell_length_a 12.351(2)
_cell_length_b 23.632(4)
_cell_length_c 7.603(1)
_cell_measurement_reflns_used ??
_cell_measurement_temperature 298
_cell_volume 2174.8(6)
_computing_cell_refinement 'MXC(MAC Science)'
_computing_data_collection 'MXC(MAC Science)'
_computing_data_reduction Crystan
_computing_molecular_graphics Crystan
_computing_publication_material Crystan
_computing_structure_refinement Crystan
_computing_structure_solution Crystan
_diffrn_measurement_device 'Mac Science MXC3-chi'
_diffrn_measurement_method theta/2theta
_diffrn_radiation_type 'Mo K-alpha'
_diffrn_radiation_wavelength 0.71073
_diffrn_reflns_av_R_equivalents 0.045
_diffrn_reflns_limit_h_max 15
_diffrn_reflns_limit_h_min -16
_diffrn_reflns_limit_k_max 30
_diffrn_reflns_limit_k_min 0
_diffrn_reflns_limit_l_max 9
_diffrn_reflns_limit_l_min 0
_diffrn_reflns_number 5661
_diffrn_reflns_theta_max 26.43
_exptl_absorpt_coefficient_mu 4.465
_exptl_absorpt_correction_type none
_exptl_crystal_colour Black
_exptl_crystal_density_diffrn 1.563
_exptl_crystal_density_meas 1.575
_exptl_crystal_description Needle
_exptl_crystal_size_max 0.45
_exptl_crystal_size_mid 0.15
_exptl_crystal_size_min 0.05
_refine_diff_density_max 0.29
_refine_diff_density_min -0.33
_refine_ls_extinction_method None
_refine_ls_goodness_of_fit_obs 2.303
_refine_ls_hydrogen_treatment refall
_refine_ls_number_parameters 360
_refine_ls_number_reflns 2992
_refine_ls_R_factor_obs 0.041
_refine_ls_shift/esd_max 0.0817
_refine_ls_shift/esd_mean 0.0034
_refine_ls_weighting_scheme unit
_refine_ls_wR_factor_obs 0.046
_reflns_number_observed 2992
_reflns_observed_criterion refl_observed_if_I_>_3.00_sigma(I)
_cod_data_source_file b105340j.txt
_cod_data_source_block (TTT)(MeO-TCA)
_cod_depositor_comments
;
The following automatic conversions were performed:
'_symmetry_cell_setting' value 'Monoclinic' changed to 'monoclinic'
according to '/home/saulius/struct/CIF-dictionaries/cif_core.dic'
dictionary named 'cif_core.dic' version 2.4.1 from
2010-06-29.

'_refine_ls_weighting_scheme' value 'Unit' changed to 'unit'
according to '/home/saulius/struct/CIF-dictionaries/cif_core.dic'
dictionary named 'cif_core.dic' version 2.4.1 from 2010-06-29.

Automatic conversion script
Id: cif_fix_enum 1527 2010-12-29 10:47:43Z saulius 

The following automatic conversions were performed:

'_atom_site_thermal_displace_type' tag value 'Uij' was replaced with
'Uani' value 35 times.

Automatic conversion script
Id: cif_fix_values 1646 2011-03-28 12:23:43Z adriana 
;
_cod_original_cell_volume 2174.9(6)
_cod_original_sg_symbol_H-M 'P 21/n  '
_cod_original_formula_sum 'C25 H11 N4 O1 S4    '
_cod_database_code 7204176

loop_
_symmetry_equiv_pos_as_xyz
+X,+Y,+Z
-X,-Y,-Z
-X+0.5,+Y+0.5,-Z+0.5
+X+0.5,-Y+0.5,+Z+0.5

loop_
_atom_site_aniso_label
_atom_site_aniso_U_11
_atom_site_aniso_U_22
_atom_site_aniso_U_33
_atom_site_aniso_U_12
_atom_site_aniso_U_13
_atom_site_aniso_U_23
S1 0.0317(5) 0.0322(5) 0.0330(5) 0.0030(4) -0.0017(4) 0.0061(4)
S2 0.0351(5) 0.0273(5) 0.0357(6) -0.0014(4) -0.0013(4) 0.0041(4)
S3 0.0317(5) 0.0287(5) 0.0375(6) 0.0054(4) 0.0033(4) 0.0038(4)
S4 0.0362(5) 0.0253(5) 0.0355(6) -0.0009(4) 0.0060(4) 0.0020(4)
O21 0.058(2) 0.036(2) 0.042(2) 0.008(1) 0.013(2) -0.001(1)
N21 0.055(3) 0.045(2) 0.046(2) 0.004(2) -0.006(2) 0.001(2)
N22 0.045(2) 0.064(3) 0.053(3) 0.010(2) 0.002(2) -0.010(2)
N23 0.060(3) 0.047(3) 0.061(3) 0.008(2) 0.003(2) 0.006(2)
N24 0.063(3) 0.067(3) 0.053(3) 0.001(2) -0.005(2) -0.018(2)
C1 0.032(2) 0.028(2) 0.022(2) 0.002(2) 0.002(2) -0.001(2)
C2 0.024(2) 0.031(2) 0.021(2) 0.001(1) 0.003(1) -0.001(2)
C3 0.030(2) 0.025(2) 0.027(2) 0.004(1) 0.005(2) 0.000(2)
C4 0.024(2) 0.032(2) 0.026(2) -0.001(2) 0.004(1) -0.003(2)
C5 0.034(2) 0.031(2) 0.036(2) -0.004(2) 0.006(2) -0.002(2)
C6 0.032(2) 0.043(3) 0.043(2) -0.007(2) 0.008(2) -0.006(2)
C7 0.021(2) 0.047(3) 0.044(3) 0.001(2) 0.001(2) -0.005(2)
C8 0.029(2) 0.037(2) 0.036(2) 0.004(2) 0.002(2) 0.001(2)
C9 0.028(2) 0.030(2) 0.024(2) 0.001(2) 0.005(1) -0.001(2)
C10 0.029(2) 0.026(2) 0.028(2) 0.003(2) 0.007(2) 0.000(2)
C11 0.025(2) 0.027(2) 0.024(2) 0.002(1) 0.005(1) 0.000(1)
C12 0.030(2) 0.027(2) 0.027(2) 0.001(2) 0.007(2) -0.002(2)
C13 0.028(2) 0.031(2) 0.027(2) -0.003(2) 0.007(2) -0.005(2)
C14 0.036(2) 0.032(2) 0.037(2) -0.007(2) 0.005(2) -0.004(2)
C15 0.036(2) 0.048(3) 0.042(3) -0.015(2) 0.006(2) -0.010(2)
C16 0.025(2) 0.059(3) 0.037(2) -0.003(2) 0.000(2) -0.005(2)
C17 0.030(2) 0.043(3) 0.031(2) 0.005(2) 0.002(2) -0.002(2)
C18 0.027(2) 0.035(2) 0.024(2) 0.002(2) 0.004(1) -0.006(2)
C21 0.041(2) 0.030(2) 0.039(2) -0.003(2) 0.008(2) -0.004(2)
C22 0.039(2) 0.039(2) 0.036(2) -0.002(2) 0.001(2) -0.002(2)
C23 0.036(2) 0.048(3) 0.037(2) -0.003(2) 0.002(2) 0.002(2)
C24 0.041(2) 0.045(3) 0.047(3) 0.001(2) -0.004(2) 0.002(2)
C25 0.037(2) 0.032(2) 0.038(2) -0.003(2) 0.002(2) -0.001(2)
C26 0.036(2) 0.031(2) 0.040(2) -0.005(2) 0.008(2) -0.001(2)
C27 0.038(2) 0.036(2) 0.038(2) -0.004(2) 0.005(2) -0.004(2)
C28 0.050(3) 0.059(4) 0.072(4) 0.007(3) 0.020(3) 0.004(3)

loop_
_atom_site_label
_atom_site_fract_x
_atom_site_fract_y
_atom_site_fract_z
_atom_site_U_iso_or_equiv
_atom_site_occupancy
_atom_site_thermal_displace_type
S1 0.12247(8) -0.12375(4) 0.49050(14) 0.0333(5) 1.000 Uani
S2 -0.03717(9) -0.15186(4) 0.39062(14) 0.0338(5) 1.000 Uani
S3 -0.15160(8) 0.08235(4) 0.01486(14) 0.0334(5) 1.000 Uani
S4 0.00796(8) 0.11020(4) 0.11315(14) 0.0329(5) 1.000 Uani
O21 0.3135(3) 0.2187(1) 0.4212(4) 0.046(2) 1.000 Uani
N21 0.4149(3) 0.2553(2) 0.8572(6) 0.051(2) 1.000 Uani
N22 0.1201(3) 0.3542(2) 0.7035(6) 0.056(2) 1.000 Uani
N23 0.0996(4) 0.3852(2) 0.2446(6) 0.057(3) 1.000 Uani
N24 0.1367(4) 0.2220(2) -0.0077(6) 0.063(3) 1.000 Uani
C1 0.1048(3) -0.0569(2) 0.3951(5) 0.028(2) 1.000 Uani
C2 -0.0016(3) -0.0470(2) 0.2952(5) 0.026(2) 1.000 Uani
C3 -0.0813(3) -0.0897(2) 0.2772(5) 0.028(2) 1.000 Uani
C4 -0.1900(3) -0.0805(2) 0.1761(5) 0.027(2) 1.000 Uani
C5 -0.2732(3) -0.1225(2) 0.1588(6) 0.034(2) 1.000 Uani
C6 -0.3770(4) -0.1124(2) 0.0617(6) 0.040(2) 1.000 Uani
C7 -0.4024(3) -0.0600(2) -0.0228(6) 0.038(2) 1.000 Uani
C8 -0.3248(3) -0.0181(2) -0.0099(6) 0.034(2) 1.000 Uani
C9 -0.2166(3) -0.0269(2) 0.0890(5) 0.028(2) 1.000 Uani
C10 -0.1334(3) 0.0154(2) 0.1073(5) 0.028(2) 1.000 Uani
C11 -0.0279(3) 0.0059(2) 0.2097(5) 0.026(2) 1.000 Uani
C12 0.0525(3) 0.0480(2) 0.2269(5) 0.028(2) 1.000 Uani
C13 0.1605(3) 0.0399(2) 0.3332(5) 0.029(2) 1.000 Uani
C14 0.2412(3) 0.0830(2) 0.3598(6) 0.035(2) 1.000 Uani
C15 0.3429(4) 0.0734(2) 0.4653(6) 0.043(2) 1.000 Uani
C16 0.3687(4) 0.0210(2) 0.5482(6) 0.041(2) 1.000 Uani
C17 0.2938(3) -0.0219(2) 0.5244(6) 0.036(2) 1.000 Uani
C18 0.1867(3) -0.0142(2) 0.4174(5) 0.029(2) 1.000 Uani
C21 0.3442(4) 0.2672(2) 0.7420(6) 0.037(2) 1.000 Uani
C22 0.1781(4) 0.3227(2) 0.6557(6) 0.039(2) 1.000 Uani
C23 0.1343(4) 0.3402(2) 0.2595(6) 0.041(2) 1.000 Uani
C24 0.1575(4) 0.2509(2) 0.1169(7) 0.046(2) 1.000 Uani
C25 0.2550(3) 0.2850(2) 0.6027(6) 0.036(2) 1.000 Uani
C26 0.2490(3) 0.2649(2) 0.4287(6) 0.036(2) 1.000 Uani
C27 0.1821(3) 0.2857(2) 0.2725(6) 0.038(2) 1.000 Uani
C28 0.3861(5) 0.2188(3) 0.2948(9) 0.060(3) 1.000 Uani
H5 -0.259(3) -0.156(2) 0.219(5) 0.02(1) 1.000 Uiso
H6 -0.428(4) -0.138(2) 0.068(6) 0.03(1) 1.000 Uiso
H7 -0.475(4) -0.052(2) -0.082(7) 0.07(2) 1.000 Uiso
H8 -0.345(3) 0.017(2) -0.065(5) 0.03(1) 1.000 Uiso
H14 0.225(4) 0.120(2) 0.305(6) 0.05(1) 1.000 Uiso
H15 0.395(4) 0.103(2) 0.475(6) 0.05(1) 1.000 Uiso
H16 0.429(4) 0.016(2) 0.602(7) 0.05(2) 1.000 Uiso
H17 0.317(3) -0.057(2) 0.563(6) 0.04(1) 1.000 Uiso
H28A 0.354(6) 0.199(3) 0.176(11) 0.13(3) 1.000 Uiso
H28B 0.400(6) 0.251(4) 0.247(11) 0.13(3) 1.000 Uiso
H28C 0.443(5) 0.191(3) 0.332(8) 0.09(2) 1.000 Uiso

loop_
_geom_angle_atom_site_label_1
_geom_angle_atom_site_label_2
_geom_angle_atom_site_label_3
_geom_angle
_geom_angle_site_symmetry_1
_geom_angle_site_symmetry_2
_geom_angle_site_symmetry_3
_geom_angle_publ_flag
S2 S1 C1 96.2(2) . . . ?
S1 S2 C3 95.3(2) . . . ?
S4 S3 C10 96.1(2) . . . ?
S3 S4 C12 95.5(2) . . . ?
C26 O21 C28 118.4(4) . . . ?
S1 C1 C2 113.9(3) . . . ?
S1 C1 C18 124.9(3) . . . ?
C2 C1 C18 121.1(4) . . . ?
C1 C2 C3 119.9(4) . . . ?
C1 C2 C11 120.1(4) . . . ?
C3 C2 C11 120.0(4) . . . ?
S2 C3 C2 114.6(3) . . . ?
S2 C3 C4 124.5(3) . . . ?
C2 C3 C4 120.8(4) . . . ?
C3 C4 C5 122.2(4) . . . ?
C3 C4 C9 119.2(4) . . . ?
C5 C4 C9 118.7(4) . . . ?
C4 C5 C6 120.9(5) . . . ?
C5 C6 C7 120.2(5) . . . ?
C6 C7 C8 121.1(4) . . . ?
C7 C8 C9 120.5(4) . . . ?
C4 C9 C8 118.7(4) . . . ?
C4 C9 C10 118.7(4) . . . ?
C8 C9 C10 122.6(4) . . . ?
S3 C10 C9 124.8(3) . . . ?
S3 C10 C11 113.9(3) . . . ?
C9 C10 C11 121.3(4) . . . ?
C2 C11 C10 120.0(4) . . . ?
C2 C11 C12 119.6(4) . . . ?
C10 C11 C12 120.5(4) . . . ?
S4 C12 C11 114.1(3) . . . ?
S4 C12 C13 124.3(3) . . . ?
C11 C12 C13 121.6(4) . . . ?
C12 C13 C14 122.4(4) . . . ?
C12 C13 C18 118.3(4) . . . ?
C14 C13 C18 119.3(4) . . . ?
C13 C14 C15 120.2(5) . . . ?
C14 C15 C16 120.8(5) . . . ?
C15 C16 C17 120.8(5) . . . ?
C16 C17 C18 120.8(5) . . . ?
C1 C18 C13 119.2(4) . . . ?
C1 C18 C17 122.7(4) . . . ?
C13 C18 C17 118.1(4) . . . ?
N21 C21 C25 176.9(5) . . . ?
N22 C22 C25 176.8(5) . . . ?
N23 C23 C27 176.6(5) . . . ?
N24 C24 C27 178.8(6) . . . ?
C21 C25 C22 115.8(4) . . . ?
C21 C25 C26 119.3(4) . . . ?
C22 C25 C26 124.9(4) . . . ?
O21 C26 C25 113.1(4) . . . ?
O21 C26 C27 120.0(4) . . . ?
C25 C26 C27 126.8(4) . . . ?
C23 C27 C24 116.8(4) . . . ?
C23 C27 C26 123.4(4) . . . ?
C24 C27 C26 119.8(4) . . . ?
C4 C5 H5 119.7(25) . . . ?
C6 C5 H5 119.3(25) . . . ?
C5 C6 H6 117.1(29) . . . ?
C7 C6 H6 122.1(29) . . . ?
C6 C7 H7 120.4(33) . . . ?
C8 C7 H7 118.3(33) . . . ?
C7 C8 H8 119.5(24) . . . ?
C9 C8 H8 120.0(24) . . . ?
C13 C14 H14 120.8(28) . . . ?
C15 C14 H14 119.0(28) . . . ?
C14 C15 H15 116.9(29) . . . ?
C16 C15 H15 122.3(29) . . . ?
C15 C16 H16 118.9(37) . . . ?
C17 C16 H16 120.0(37) . . . ?
C16 C17 H17 118.8(27) . . . ?
C18 C17 H17 119.7(27) . . . ?
O21 C28 H28A 114.2(43) . . . ?
O21 C28 H28B 118.1(53) . . . ?
O21 C28 H28C 108.4(37) . . . ?
H28A C28 H28B 96.0(69) . . . ?
H28A C28 H28C 94.5(57) . . . ?
H28B C28 H28C 122.2(64) . . . ?

loop_
_geom_bond_atom_site_label_1
_geom_bond_atom_site_label_2
_geom_bond_distance
_geom_bond_site_symmetry_1
_geom_bond_site_symmetry_2
_geom_bond_publ_flag
S1 S2 2.076(2) . . ?
S1 C1 1.733(4) . . ?
S2 C3 1.735(4) . . ?
S3 S4 2.071(2) . . ?
S3 C10 1.728(4) . . ?
S4 C12 1.738(4) . . ?
O21 C26 1.358(6) . . ?
O21 C28 1.439(8) . . ?
N21 C21 1.142(6) . . ?
N22 C22 1.142(7) . . ?
N23 C23 1.144(7) . . ?
N24 C24 1.155(7) . . ?
C1 C2 1.401(6) . . ?
C1 C18 1.415(6) . . ?
C2 C3 1.398(6) . . ?
C2 C11 1.417(6) . . ?
C3 C4 1.424(6) . . ?
C4 C5 1.416(6) . . ?
C4 C9 1.437(6) . . ?
C5 C6 1.367(7) . . ?
C6 C7 1.401(7) . . ?
C7 C8 1.368(7) . . ?
C8 C9 1.413(6) . . ?
C9 C10 1.420(6) . . ?
C10 C11 1.397(6) . . ?
C11 C12 1.393(6) . . ?
C12 C13 1.428(6) . . ?
C13 C14 1.412(6) . . ?
C13 C18 1.438(6) . . ?
C14 C15 1.368(7) . . ?
C15 C16 1.398(8) . . ?
C16 C17 1.360(7) . . ?
C17 C18 1.419(6) . . ?
C21 C25 1.431(7) . . ?
C22 C25 1.418(7) . . ?
C23 C27 1.413(7) . . ?
C24 C27 1.423(7) . . ?
C25 C26 1.394(6) . . ?
C26 C27 1.394(6) . . ?
C5 H5 0.92(4) . . ?
C6 H6 0.88(5) . . ?
C7 H7 0.94(6) . . ?
C8 H8 0.95(5) . . ?
C14 H14 0.96(5) . . ?
C15 H15 0.94(5) . . ?
C16 H16 0.79(5) . . ?
C17 H17 0.91(5) . . ?
C28 H28A 1.03(8) . . ?
C28 H28B 0.88(9) . . ?
C28 H28C 0.97(7) . . ?

loop_
_geom_contact_atom_site_label_1
_geom_contact_atom_site_label_2
_geom_contact_distance
_geom_contact_site_symmetry_1
_geom_contact_site_symmetry_2
_geom_contact_publ_flag
S1 N21 3.153(4) 1_555 3_546 ?
S1 C21 3.257(4) 1_555 3_546 ?
S2 N21 3.102(4) 1_555 3_546 ?
S3 C1 3.336(4) 1_555 2_555 ?
S3 C2 3.408(4) 1_555 2_555 ?
S3 C22 3.392(5) 1_555 4_565 ?
S3 C23 3.474(5) 1_555 4_565 ?
S3 C25 3.450(4) 1_555 4_565 ?
S4 C2 3.432(4) 1_555 2_555 ?
S4 C3 3.306(4) 1_555 2_555 ?
N24 C5 3.235(6) 1_555 2_555 ?
C5 C15 3.351(6) 1_555 2_556 ?
C6 H28A 2.78(8) 1_555 2_555 ?
C10 C12 3.273(5) 1_555 2_555 ?
C21 H5 2.86(4) 1_555 2_556 ?
S4 N24 3.306(5) 1_555 1_555 ?
O21 H14 2.66(5) 1_555 1_555 ?
N23 H8 2.74(4) 1_555 4_565 ?
